data_2243454
loop_
_publ_author_name
'Wadayama, Kosei'
'Takase, Tsugiko'
'Oyama, Dai'

_publ_section_title
;
 Selective synthesis and crystal structures of manganese(I) complexes with
 a bi- or tridentate terpyridine ligand
;
_journal_coeditor_code WM5569
_journal_issue 7
_journal_name_full 'Acta Crystallographica Section E'
_journal_page_first 1139
_journal_page_last 1142
_journal_paper_doi 10.1107/S2056989020008178
_journal_volume 76
_journal_year 2020
_chemical_formula_iupac '[Mn Br (C21 H15 N3) (C O)3]'
_chemical_formula_moiety 'C24 H15 Br Mn N3 O3'
_chemical_formula_sum 'C24 H15 Br Mn N3 O3'
_chemical_formula_weight 528.24
_chemical_name_systematic
<i>fac</i>-Bromidotricarbonyl(4'-phenyl-2,2':6',2''-terpyridine-\k^2^<i>N</i>,<i>N</i>')manganese(I)
_space_group_crystal_system monoclinic
_space_group_IT_number 14
_space_group_name_Hall '-P 2ybc'
_space_group_name_H-M_alt 'P 1 21/c 1'
_atom_sites_solution_hydrogens geom
_atom_sites_solution_primary direct
_atom_sites_solution_secondary difmap
_cell_angle_alpha 90.0000
_cell_angle_beta 103.0774(7)
_cell_angle_gamma 90.0000
_cell_formula_units_Z 4
_cell_length_a 11.6630(3)
_cell_length_b 11.6691(3)
_cell_length_c 15.8892(4)
_cell_measurement_reflns_used 18973
_cell_measurement_temperature 93
_cell_measurement_theta_max 27.54
_cell_measurement_theta_min 3.01
_cell_volume 2106.38(9)
_computing_cell_refinement
;
PROCESS-AUTO (Rigaku, 1998)
;
_computing_data_collection
;
PROCESS-AUTO (Rigaku, 1998)
;
_computing_data_reduction
;
PROCESS-AUTO (Rigaku, 1998)
;
_computing_molecular_graphics
;
Mercury (Macrae <i>et al.</i>,  2020), ORTEP-3 for Windows (Farrugia,
2012)
;
_computing_publication_material
;
CrystalStructure (Rigaku, 2019), PLATON (Spek, 2020),
publCIF (Westrip, 2010)
;
_computing_structure_refinement
;
<i>SHELXL2018/3</i> (Sheldrick, 2015)
;
_computing_structure_solution
;
SIR97 (Altomare <i>et al.</i>,  1999)
;
_diffrn_ambient_temperature 93
_diffrn_detector_area_resol_mean 7.143
_diffrn_measured_fraction_theta_full 0.997
_diffrn_measured_fraction_theta_max 0.996
_diffrn_measurement_device_type 'Rigaku Saturn70'
_diffrn_measurement_method \w
_diffrn_radiation_type 'Mo K\a'
_diffrn_radiation_wavelength 0.71075
_diffrn_reflns_av_R_equivalents 0.0297
_diffrn_reflns_av_unetI/netI 0.0232
_diffrn_reflns_limit_h_max 15
_diffrn_reflns_limit_h_min -15
_diffrn_reflns_limit_k_max 15
_diffrn_reflns_limit_k_min -15
_diffrn_reflns_limit_l_max 19
_diffrn_reflns_limit_l_min -20
_diffrn_reflns_number 21455
_diffrn_reflns_theta_full 25.242
_diffrn_reflns_theta_max 27.479
_diffrn_reflns_theta_min 3.010
_diffrn_standards_number 0
_exptl_absorpt_coefficient_mu 2.562
_exptl_absorpt_correction_T_max 0.926
_exptl_absorpt_correction_T_min 0.774
_exptl_absorpt_correction_type multi-scan
_exptl_absorpt_process_details
;
(<i>REQAB</i>, Rigaku, 1998)
;
_exptl_crystal_colour orange
_exptl_crystal_density_diffrn 1.666
_exptl_crystal_density_method 'not measured'
_exptl_crystal_description platelet
_exptl_crystal_F_000 1056.00
_exptl_crystal_size_max 0.150
_exptl_crystal_size_mid 0.080
_exptl_crystal_size_min 0.030
_refine_diff_density_max 0.96
_refine_diff_density_min -0.32
_refine_ls_extinction_method none
_refine_ls_goodness_of_fit_ref 1.061
_refine_ls_hydrogen_treatment constr
_refine_ls_number_parameters 289
_refine_ls_number_reflns 4813
_refine_ls_number_restraints 0
_refine_ls_R_factor_all 0.0409
_refine_ls_R_factor_gt 0.0351
_refine_ls_shift/su_max 0.001
_refine_ls_structure_factor_coef Fsqd
_refine_ls_weighting_details 'w = 1/[\s^2^(Fo^2^)+(0.0416P)^2^+2.6282P] where P=(Fo^2^+2Fc^2^)/3'
_refine_ls_weighting_scheme calc
_refine_ls_wR_factor_gt 0.0885
_refine_ls_wR_factor_ref 0.0915
_reflns_number_gt 4253
_reflns_number_total 4813
_reflns_threshold_expression F^2^>2.0\s(F^2^)
_cod_data_source_file wm5569sup1.cif
_cod_data_source_block I
_cod_original_cell_volume 2106.39(10)
_cod_database_code 2243454

loop_
_space_group_symop_id
_space_group_symop_operation_xyz
1 +X,+Y,+Z
2 -X,1/2+Y,1/2-Z
3 -X,-Y,-Z
4 +X,-1/2-Y,-1/2+Z

loop_
_atom_site_type_symbol
_atom_site_label
_atom_site_fract_x
_atom_site_fract_y
_atom_site_fract_z
_atom_site_U_iso_or_equiv
_atom_site_adp_type
_atom_site_calc_flag
_atom_site_occupancy
_atom_site_disorder_assembly
_atom_site_disorder_group
Br Br1 0.61476(2) 0.17999(2) 0.88742(2) 0.02812(9) Uani d 1 . .
Mn Mn1 0.78248(3) 0.17015(3) 0.81054(2) 0.02513(10) Uani d 1 . .
O O1 0.99149(17) 0.17222(19) 0.73649(14) 0.0400(5) Uani d 1 . .
O O2 0.7925(2) 0.42515(18) 0.81993(14) 0.0444(5) Uani d 1 . .
O O3 0.95375(19) 0.1798(2) 0.97692(14) 0.0457(5) Uani d 1 . .
N N1 0.76212(17) -0.00325(19) 0.81015(13) 0.0252(4) Uani d 1 . .
N N2 0.65411(17) 0.14582(19) 0.69692(13) 0.0238(4) Uani d 1 . .
N N3 0.7794(2) 0.3305(2) 0.62983(17) 0.0359(5) Uani d 1 . .
C C1 0.9075(2) 0.1690(2) 0.76117(18) 0.0320(6) Uani d 1 . .
C C2 0.7848(3) 0.3278(3) 0.81319(19) 0.0354(6) Uani d 1 . .
C C3 0.8852(2) 0.1758(2) 0.91343(18) 0.0327(6) Uani d 1 . .
C C4 0.8291(2) -0.0776(2) 0.86473(17) 0.0313(6) Uani d 1 . .
H H1 0.893046 -0.048384 0.907298 0.038 Uiso calc 1 . .
C C5 0.8095(2) -0.1941(3) 0.86198(19) 0.0358(6) Uani d 1 . .
H H2 0.860275 -0.243958 0.900658 0.043 Uiso calc 1 . .
C C6 0.7144(2) -0.2373(3) 0.80188(19) 0.0350(6) Uani d 1 . .
H H3 0.698453 -0.317169 0.798723 0.042 Uiso calc 1 . .
C C7 0.6431(2) -0.1615(2) 0.74643(18) 0.0313(6) Uani d 1 . .
H H4 0.576614 -0.188952 0.705236 0.038 Uiso calc 1 . .
C C8 0.6693(2) -0.0454(2) 0.75134(15) 0.0247(5) Uani d 1 . .
C C9 0.6038(2) 0.0406(2) 0.69157(15) 0.0232(5) Uani d 1 . .
C C10 0.4996(2) 0.0143(2) 0.63271(15) 0.0232(5) Uani d 1 . .
H H5 0.466483 -0.060220 0.632112 0.028 Uiso calc 1 . .
C C11 0.44359(19) 0.0971(2) 0.57461(15) 0.0214(5) Uani d 1 . .
C C12 0.5003(2) 0.2023(2) 0.57681(16) 0.0248(5) Uani d 1 . .
H H6 0.467288 0.260028 0.536409 0.030 Uiso calc 1 . .
C C13 0.6042(2) 0.2244(2) 0.63698(16) 0.0254(5) Uani d 1 . .
C C14 0.6644(2) 0.3362(2) 0.63063(17) 0.0280(5) Uani d 1 . .
C C15 0.6033(2) 0.4378(2) 0.62349(19) 0.0326(6) Uani d 1 . .
H H7 0.522062 0.438538 0.624227 0.039 Uiso calc 1 . .
C C16 0.6619(3) 0.5393(3) 0.6152(2) 0.0418(7) Uani d 1 . .
H H8 0.621545 0.610530 0.610537 0.050 Uiso calc 1 . .
C C17 0.7798(3) 0.5349(3) 0.6138(2) 0.0446(7) Uani d 1 . .
H H9 0.822144 0.602872 0.607979 0.054 Uiso calc 1 . .
C C18 0.8345(3) 0.4297(3) 0.6212(2) 0.0403(7) Uani d 1 . .
H H10 0.915543 0.426919 0.620071 0.048 Uiso calc 1 . .
C C19 0.3301(2) 0.0749(2) 0.51219(15) 0.0215(5) Uani d 1 . .
C C20 0.2826(2) -0.0347(2) 0.49944(17) 0.0316(6) Uani d 1 . .
H H11 0.324220 -0.097276 0.530401 0.038 Uiso calc 1 . .
C C21 0.1756(3) -0.0542(3) 0.44231(19) 0.0389(7) Uani d 1 . .
H H12 0.144475 -0.129640 0.434142 0.047 Uiso calc 1 . .
C C22 0.1145(2) 0.0361(3) 0.39740(19) 0.0373(6) Uani d 1 . .
H H13 0.039539 0.023966 0.359983 0.045 Uiso calc 1 . .
C C23 0.1626(3) 0.1429(3) 0.4072(2) 0.0453(8) Uani d 1 . .
H H14 0.122516 0.204709 0.374184 0.054 Uiso calc 1 . .
C C24 0.2688(3) 0.1626(2) 0.4644(2) 0.0402(7) Uani d 1 . .
H H15 0.300073 0.238042 0.470790 0.048 Uiso calc 1 . .

loop_
_atom_site_aniso_label
_atom_site_aniso_U_11
_atom_site_aniso_U_22
_atom_site_aniso_U_33
_atom_site_aniso_U_12
_atom_site_aniso_U_13
_atom_site_aniso_U_23
Br1 0.02474(13) 0.03228(14) 0.02610(14) 0.00130(9) 0.00315(10) -0.00370(10)
Mn1 0.01744(18) 0.0327(2) 0.0221(2) -0.00087(14) -0.00207(14) -0.00159(15)
O1 0.0209(9) 0.0603(14) 0.0372(11) -0.0046(9) 0.0033(8) -0.0054(10)
O2 0.0517(13) 0.0352(11) 0.0424(12) -0.0087(10) 0.0023(10) -0.0043(9)
O3 0.0325(11) 0.0571(14) 0.0377(12) -0.0050(9) -0.0125(9) -0.0002(10)
N1 0.0163(9) 0.0359(11) 0.0211(10) 0.0032(8) -0.0007(8) -0.0008(8)
N2 0.0168(9) 0.0321(11) 0.0209(10) 0.0015(8) 0.0005(8) -0.0036(8)
N3 0.0263(11) 0.0384(13) 0.0427(14) -0.0042(9) 0.0072(10) -0.0009(10)
C1 0.0241(13) 0.0399(15) 0.0271(13) -0.0049(10) -0.0045(10) -0.0031(11)
C2 0.0300(14) 0.0417(16) 0.0323(15) -0.0015(11) 0.0028(11) -0.0017(12)
C3 0.0303(14) 0.0343(14) 0.0312(14) -0.0039(11) 0.0019(11) -0.0009(11)
C4 0.0212(12) 0.0407(15) 0.0271(13) 0.0043(10) -0.0049(10) -0.0010(11)
C5 0.0266(13) 0.0432(16) 0.0323(15) 0.0071(11) -0.0041(11) 0.0091(12)
C6 0.0300(13) 0.0368(15) 0.0345(15) -0.0005(11) -0.0005(11) 0.0060(12)
C7 0.0252(12) 0.0385(15) 0.0266(13) -0.0036(10) -0.0017(10) 0.0053(11)
C8 0.0178(11) 0.0354(13) 0.0198(11) 0.0014(9) 0.0019(9) 0.0013(10)
C9 0.0178(10) 0.0328(13) 0.0186(11) 0.0010(9) 0.0031(9) 0.0008(9)
C10 0.0187(10) 0.0280(12) 0.0212(11) -0.0022(9) 0.0009(9) 0.0020(9)
C11 0.0165(10) 0.0282(12) 0.0184(11) 0.0000(9) 0.0016(8) -0.0003(9)
C12 0.0185(11) 0.0276(12) 0.0263(12) 0.0017(9) 0.0007(9) 0.0011(10)
C13 0.0196(11) 0.0287(12) 0.0267(13) 0.0008(9) 0.0027(10) -0.0034(10)
C14 0.0246(12) 0.0308(13) 0.0276(13) -0.0025(10) 0.0038(10) -0.0005(10)
C15 0.0259(12) 0.0313(13) 0.0412(15) -0.0036(10) 0.0089(11) -0.0030(11)
C16 0.0374(15) 0.0309(14) 0.0568(19) -0.0007(12) 0.0103(14) 0.0005(13)
C17 0.0380(16) 0.0354(15) 0.060(2) -0.0105(13) 0.0105(14) 0.0009(14)
C18 0.0279(14) 0.0428(16) 0.0506(18) -0.0074(12) 0.0100(13) -0.0054(14)
C19 0.0179(10) 0.0283(12) 0.0172(11) 0.0023(9) 0.0018(9) -0.0002(9)
C20 0.0300(13) 0.0320(13) 0.0278(13) -0.0007(10) -0.0039(11) 0.0056(11)
C21 0.0344(15) 0.0347(15) 0.0399(16) -0.0088(12) -0.0078(12) 0.0015(12)
C22 0.0246(13) 0.0417(16) 0.0368(15) 0.0031(11) -0.0115(11) -0.0062(12)
C23 0.0420(17) 0.0332(15) 0.0465(18) 0.0079(13) -0.0194(14) 0.0018(13)
C24 0.0377(16) 0.0266(13) 0.0432(17) -0.0041(11) -0.0182(13) 0.0049(12)

loop_
_atom_type_symbol
_atom_type_description
_atom_type_scat_dispersion_real
_atom_type_scat_dispersion_imag
_atom_type_scat_source
Mn Mn 0.3368 0.7283
;
International Tables for Crystallography
(Vol. C, Tables 4.2.6.8 and 6.1.1.4)
;
Br Br -0.2901 2.4595
;
International Tables for Crystallography
(Vol. C, Tables 4.2.6.8 and 6.1.1.4)
;
C C 0.0033 0.0016
;
International Tables for Crystallography
(Vol. C, Tables 4.2.6.8 and 6.1.1.4)
;
H H 0.0000 0.0000
;
International Tables for Crystallography
(Vol. C, Table 6.1.1.4)
;
N N 0.0061 0.0033
;
International Tables for Crystallography
(Vol. C, Tables 4.2.6.8 and 6.1.1.4)
;
O O 0.0106 0.0060
;
International Tables for Crystallography
(Vol. C, Tables 4.2.6.8 and 6.1.1.4)
;

loop_
_geom_angle_atom_site_label_1
_geom_angle_atom_site_label_2
_geom_angle_atom_site_label_3
_geom_angle_site_symmetry_1
_geom_angle_site_symmetry_3
_geom_angle
_geom_angle_publ_flag
C3 Mn1 C1 . . 87.58(13) ?
C3 Mn1 C2 . . 86.53(13) ?
C1 Mn1 C2 . . 90.48(13) ?
C3 Mn1 N1 . . 95.30(10) ?
C1 Mn1 N1 . . 95.53(11) ?
C2 Mn1 N1 . . 173.78(11) ?
C3 Mn1 N2 . . 172.86(11) ?
C1 Mn1 N2 . . 96.60(10) ?
C2 Mn1 N2 . . 99.18(11) ?
N1 Mn1 N2 . . 78.58(8) ?
C3 Mn1 Br1 . . 89.33(9) ?
C1 Mn1 Br1 . . 176.28(9) ?
C2 Mn1 Br1 . . 87.27(9) ?
N1 Mn1 Br1 . . 86.80(6) ?
N2 Mn1 Br1 . . 86.69(6) ?
C4 N1 C8 . . 117.9(2) ?
C4 N1 Mn1 . . 126.07(17) ?
C8 N1 Mn1 . . 115.98(16) ?
C9 N2 C13 . . 117.3(2) ?
C9 N2 Mn1 . . 113.14(16) ?
C13 N2 Mn1 . . 128.74(17) ?
C18 N3 C14 . . 117.3(2) ?
O1 C1 Mn1 . . 174.2(2) ?
O2 C2 Mn1 . . 175.2(3) ?
O3 C3 Mn1 . . 177.3(3) ?
N1 C4 C5 . . 123.3(2) ?
N1 C4 H1 . . 118.4 ?
C5 C4 H1 . . 118.4 ?
C4 C5 C6 . . 118.8(3) ?
C4 C5 H2 . . 120.6 ?
C6 C5 H2 . . 120.6 ?
C7 C6 C5 . . 118.6(3) ?
C7 C6 H3 . . 120.7 ?
C5 C6 H3 . . 120.7 ?
C6 C7 C8 . . 119.7(2) ?
C6 C7 H4 . . 120.2 ?
C8 C7 H4 . . 120.2 ?
N1 C8 C7 . . 121.7(2) ?
N1 C8 C9 . . 114.5(2) ?
C7 C8 C9 . . 123.7(2) ?
N2 C9 C10 . . 122.9(2) ?
N2 C9 C8 . . 115.1(2) ?
C10 C9 C8 . . 122.0(2) ?
C9 C10 C11 . . 120.0(2) ?
C9 C10 H5 . . 120.0 ?
C11 C10 H5 . . 120.0 ?
C12 C11 C10 . . 116.6(2) ?
C12 C11 C19 . . 121.2(2) ?
C10 C11 C19 . . 122.3(2) ?
C13 C12 C11 . . 121.2(2) ?
C13 C12 H6 . . 119.4 ?
C11 C12 H6 . . 119.4 ?
N2 C13 C12 . . 121.9(2) ?
N2 C13 C14 . . 120.3(2) ?
C12 C13 C14 . . 117.7(2) ?
N3 C14 C15 . . 122.7(2) ?
N3 C14 C13 . . 116.2(2) ?
C15 C14 C13 . . 121.0(2) ?
C14 C15 C16 . . 119.1(3) ?
C14 C15 H7 . . 120.4 ?
C16 C15 H7 . . 120.4 ?
C17 C16 C15 . . 118.9(3) ?
C17 C16 H8 . . 120.6 ?
C15 C16 H8 . . 120.6 ?
C18 C17 C16 . . 118.4(3) ?
C18 C17 H9 . . 120.8 ?
C16 C17 H9 . . 120.8 ?
N3 C18 C17 . . 123.6(3) ?
N3 C18 H10 . . 118.2 ?
C17 C18 H10 . . 118.2 ?
C24 C19 C20 . . 117.6(2) ?
C24 C19 C11 . . 120.9(2) ?
C20 C19 C11 . . 121.5(2) ?
C21 C20 C19 . . 121.1(2) ?
C21 C20 H11 . . 119.5 ?
C19 C20 H11 . . 119.5 ?
C22 C21 C20 . . 119.8(3) ?
C22 C21 H12 . . 120.1 ?
C20 C21 H12 . . 120.1 ?
C23 C22 C21 . . 119.3(2) ?
C23 C22 H13 . . 120.3 ?
C21 C22 H13 . . 120.3 ?
C22 C23 C24 . . 120.9(3) ?
C22 C23 H14 . . 119.6 ?
C24 C23 H14 . . 119.6 ?
C19 C24 C23 . . 121.2(3) ?
C19 C24 H15 . . 119.4 ?
C23 C24 H15 . . 119.4 ?

loop_
_geom_bond_atom_site_label_1
_geom_bond_atom_site_label_2
_geom_bond_site_symmetry_2
_geom_bond_distance
_geom_bond_publ_flag
Br1 Mn1 . 2.5325(5) ?
Mn1 C3 . 1.796(3) ?
Mn1 C1 . 1.805(3) ?
Mn1 C2 . 1.840(3) ?
Mn1 N1 . 2.037(2) ?
Mn1 N2 . 2.088(2) ?
O1 C1 . 1.135(4) ?
O2 C2 . 1.143(3) ?
O3 C3 . 1.138(3) ?
N1 C4 . 1.345(3) ?
N1 C8 . 1.353(3) ?
N2 C9 . 1.355(3) ?
N2 C13 . 1.355(3) ?
N3 C18 . 1.346(4) ?
N3 C14 . 1.347(3) ?
C4 C5 . 1.377(4) ?
C4 H1 . 0.9500 ?
C5 C6 . 1.384(4) ?
C5 H2 . 0.9500 ?
C6 C7 . 1.385(4) ?
C6 H3 . 0.9500 ?
C7 C8 . 1.387(4) ?
C7 H4 . 0.9500 ?
C8 C9 . 1.471(3) ?
C9 C10 . 1.390(3) ?
C10 C11 . 1.393(3) ?
C10 H5 . 0.9500 ?
C11 C12 . 1.390(3) ?
C11 C19 . 1.486(3) ?
C12 C13 . 1.388(3) ?
C12 H6 . 0.9500 ?
C13 C14 . 1.496(3) ?
C14 C15 . 1.375(4) ?
C15 C16 . 1.388(4) ?
C15 H7 . 0.9500 ?
C16 C17 . 1.381(4) ?
C16 H8 . 0.9500 ?
C17 C18 . 1.376(4) ?
C17 H9 . 0.9500 ?
C18 H10 . 0.9500 ?
C19 C24 . 1.374(3) ?
C19 C20 . 1.391(4) ?
C20 C21 . 1.386(4) ?
C20 H11 . 0.9500 ?
C21 C22 . 1.377(4) ?
C21 H12 . 0.9500 ?
C22 C23 . 1.361(4) ?
C22 H13 . 0.9500 ?
C23 C24 . 1.379(4) ?
C23 H14 . 0.9500 ?
C24 H15 . 0.9500 ?

loop_
_geom_hbond_atom_site_label_D
_geom_hbond_atom_site_label_H
_geom_hbond_atom_site_label_A
_geom_hbond_site_symmetry_A
_geom_hbond_distance_DH
_geom_hbond_distance_HA
_geom_hbond_distance_DA
_geom_hbond_angle_DHA
C7 H4 Br1 2_646 0.95 2.83 3.754(3) 165
C16 H8 Br1 2_656 0.95 2.88 3.612(4) 135
C20 H11 Br1 2_646 0.95 2.92 3.844(2) 163

loop_
_geom_torsion_atom_site_label_1
_geom_torsion_atom_site_label_2
_geom_torsion_atom_site_label_3
_geom_torsion_atom_site_label_4
_geom_torsion_site_symmetry_1
_geom_torsion_site_symmetry_2
_geom_torsion_site_symmetry_3
_geom_torsion_site_symmetry_4
_geom_torsion
_geom_torsion_publ_flag
C8 N1 C4 C5 . . . . 1.8(4) ?
Mn1 N1 C4 C5 . . . . 178.9(2) ?
N1 C4 C5 C6 . . . . -1.9(5) ?
C4 C5 C6 C7 . . . . 0.4(4) ?
C5 C6 C7 C8 . . . . 1.0(4) ?
C4 N1 C8 C7 . . . . -0.3(4) ?
Mn1 N1 C8 C7 . . . . -177.7(2) ?
C4 N1 C8 C9 . . . . -177.3(2) ?
Mn1 N1 C8 C9 . . . . 5.3(3) ?
C6 C7 C8 N1 . . . . -1.1(4) ?
C6 C7 C8 C9 . . . . 175.7(2) ?
C13 N2 C9 C10 . . . . -5.6(3) ?
Mn1 N2 C9 C10 . . . . 164.82(19) ?
C13 N2 C9 C8 . . . . 173.0(2) ?
Mn1 N2 C9 C8 . . . . -16.7(3) ?
N1 C8 C9 N2 . . . . 7.9(3) ?
C7 C8 C9 N2 . . . . -169.1(2) ?
N1 C8 C9 C10 . . . . -173.6(2) ?
C7 C8 C9 C10 . . . . 9.4(4) ?
N2 C9 C10 C11 . . . . 1.4(4) ?
C8 C9 C10 C11 . . . . -177.0(2) ?
C9 C10 C11 C12 . . . . 2.9(3) ?
C9 C10 C11 C19 . . . . -178.0(2) ?
C10 C11 C12 C13 . . . . -3.1(4) ?
C19 C11 C12 C13 . . . . 177.8(2) ?
C9 N2 C13 C12 . . . . 5.3(3) ?
Mn1 N2 C13 C12 . . . . -163.30(18) ?
C9 N2 C13 C14 . . . . -171.0(2) ?
Mn1 N2 C13 C14 . . . . 20.3(3) ?
C11 C12 C13 N2 . . . . -1.1(4) ?
C11 C12 C13 C14 . . . . 175.4(2) ?
C18 N3 C14 C15 . . . . -0.3(4) ?
C18 N3 C14 C13 . . . . 177.8(3) ?
N2 C13 C14 N3 . . . . 47.9(3) ?
C12 C13 C14 N3 . . . . -128.7(3) ?
N2 C13 C14 C15 . . . . -134.0(3) ?
C12 C13 C14 C15 . . . . 49.5(4) ?
N3 C14 C15 C16 . . . . -0.1(4) ?
C13 C14 C15 C16 . . . . -178.1(3) ?
C14 C15 C16 C17 . . . . 0.4(5) ?
C15 C16 C17 C18 . . . . -0.3(5) ?
C14 N3 C18 C17 . . . . 0.5(5) ?
C16 C17 C18 N3 . . . . -0.2(5) ?
C12 C11 C19 C24 . . . . -10.3(4) ?
C10 C11 C19 C24 . . . . 170.7(3) ?
C12 C11 C19 C20 . . . . 169.1(2) ?
C10 C11 C19 C20 . . . . -9.9(4) ?
C24 C19 C20 C21 . . . . -1.8(4) ?
C11 C19 C20 C21 . . . . 178.7(3) ?
C19 C20 C21 C22 . . . . -0.2(5) ?
C20 C21 C22 C23 . . . . 2.7(5) ?
C21 C22 C23 C24 . . . . -3.1(5) ?
C20 C19 C24 C23 . . . . 1.4(5) ?
C11 C19 C24 C23 . . . . -179.1(3) ?
C22 C23 C24 C19 . . . . 1.0(6) ?

_cod_database_fobs_code 2243454
